data_4028566
loop_
_publ_author_name
'Chen Xu'
'Xin-Qi Hao'
'Zhi-Qiang Xiao'
'Zhi-Qiang Wang'
'Xiao-Er Yuan'
'Wei-Jun Fu'
'Bao-Ming Ji'
'Mao-Ping Song'

_publ_section_title
;
 One-Pot Synthesis of Ferrocenyl Ketones Containing Biaryls and
 6-Aryl-2-ferrocenylquinolines via Ir/Pd-Cocatalyzed \a-Alkylation/Suzuki
 Reaction
;
_journal_name_full 'Journal of Organic Chemistry'
_journal_page_first 8730
_journal_page_last 8738
_journal_paper_doi 10.1021/jo401421b
_journal_volume 78
_journal_year 2013
_chemical_formula_sum 'C26 H21 Fe N'
_chemical_formula_weight 403.29
_chemical_name_systematic
;

 ?

;
_space_group_IT_number 33
_symmetry_cell_setting orthorhombic
_symmetry_space_group_name_Hall 'P 2c -2n'
_symmetry_space_group_name_H-M 'P n a 21'
_atom_sites_solution_hydrogens geom
_atom_sites_solution_primary direct
_atom_sites_solution_secondary difmap
_audit_creation_method SHELXL-97
_cell_angle_alpha 90.00
_cell_angle_beta 90.00
_cell_angle_gamma 90.00
_cell_formula_units_Z 4
_cell_length_a 29.415(4)
_cell_length_b 6.2737(8)
_cell_length_c 10.6309(14)
_cell_measurement_reflns_used 1715
_cell_measurement_temperature 296(2)
_cell_measurement_theta_max 23.06
_cell_measurement_theta_min 2.36
_cell_volume 1961.8(4)
_computing_cell_refinement 'Bruker SMART'
_computing_data_collection 'Bruker SMART'
_computing_data_reduction 'Bruker SAINT'
_computing_molecular_graphics 'Bruker SHELXTL'
_computing_publication_material 'Bruker SHELXTL'
_computing_structure_refinement 'SHELXL-97 (Sheldrick, 1997)'
_computing_structure_solution 'SHELXS-97 (Sheldrick, 1990)'
_diffrn_ambient_temperature 296(2)
_diffrn_measured_fraction_theta_full 0.994
_diffrn_measured_fraction_theta_max 0.994
_diffrn_measurement_device_type 'CCD area detector'
_diffrn_measurement_method 'phi and omega scans'
_diffrn_radiation_monochromator graphite
_diffrn_radiation_source 'fine-focus sealed tube'
_diffrn_radiation_type MoK\a
_diffrn_radiation_wavelength 0.71073
_diffrn_reflns_av_R_equivalents 0.0286
_diffrn_reflns_av_sigmaI/netI 0.0484
_diffrn_reflns_limit_h_max 31
_diffrn_reflns_limit_h_min -35
_diffrn_reflns_limit_k_max 7
_diffrn_reflns_limit_k_min -5
_diffrn_reflns_limit_l_max 12
_diffrn_reflns_limit_l_min -12
_diffrn_reflns_number 6398
_diffrn_reflns_theta_full 25.50
_diffrn_reflns_theta_max 25.50
_diffrn_reflns_theta_min 2.36
_diffrn_standards_decay_% 0
_diffrn_standards_interval_count 0
_diffrn_standards_interval_time 0
_diffrn_standards_number 0
_exptl_absorpt_coefficient_mu 0.779
_exptl_absorpt_correction_T_max 0.8231
_exptl_absorpt_correction_T_min 0.7406
_exptl_absorpt_correction_type multi-scan
_exptl_absorpt_process_details sadabs
_exptl_crystal_colour red
_exptl_crystal_density_diffrn 1.365
_exptl_crystal_description block
_exptl_crystal_F_000 840
_exptl_crystal_size_max 0.41
_exptl_crystal_size_mid 0.35
_exptl_crystal_size_min 0.26
_refine_diff_density_max 0.225
_refine_diff_density_min -0.203
_refine_diff_density_rms 0.039
_refine_ls_abs_structure_details 'Flack H D (1983), Acta Cryst. A39, 876-881'
_refine_ls_abs_structure_Flack -0.01(2)
_refine_ls_extinction_method none
_refine_ls_goodness_of_fit_ref 1.036
_refine_ls_hydrogen_treatment constr
_refine_ls_matrix_type full
_refine_ls_number_parameters 254
_refine_ls_number_reflns 3360
_refine_ls_number_restraints 1
_refine_ls_restrained_S_all 1.036
_refine_ls_R_factor_all 0.0489
_refine_ls_R_factor_gt 0.0348
_refine_ls_shift/su_max 0.000
_refine_ls_shift/su_mean 0.000
_refine_ls_structure_factor_coef Fsqd
_refine_ls_weighting_details 'calc w=1/[\s^2^(Fo^2^)+(0.0305P)^2^+0.0150P] where P=(Fo^2^+2Fc^2^)/3'
_refine_ls_weighting_scheme calc
_refine_ls_wR_factor_gt 0.0725
_refine_ls_wR_factor_ref 0.0797
_reflns_number_gt 2716
_reflns_number_total 3360
_reflns_threshold_expression >2sigma(I)
_cod_data_source_file jo401421b_si_001_6.cif
_cod_data_source_block 32
_cod_original_cell_volume 1961.9(4)
_cod_database_code 4028566

loop_
_symmetry_equiv_pos_as_xyz
'x, y, z'
'-x, -y, z+1/2'
'x+1/2, -y+1/2, z'
'-x+1/2, y+1/2, z+1/2'

loop_
_atom_site_label
_atom_site_type_symbol
_atom_site_fract_x
_atom_site_fract_y
_atom_site_fract_z
_atom_site_U_iso_or_equiv
_atom_site_adp_type
_atom_site_occupancy
_atom_site_symmetry_multiplicity
_atom_site_calc_flag
_atom_site_refinement_flags
Fe1 Fe 0.221262(13) -0.05740(6) 0.57348(7) 0.04456(14) Uani 1 1 d .
N1 N 0.13620(9) -0.0688(4) 0.3012(3) 0.0418(6) Uani 1 1 d .
C1 C 0.28296(19) 0.0536(15) 0.6330(6) 0.117(3) Uani 1 1 d .
H1 H 0.2931 0.0792 0.7195 0.140 Uiso 1 1 calc R
C2 C 0.28821(14) -0.1309(9) 0.5609(9) 0.0922(15) Uani 1 1 d .
H2 H 0.3017 -0.2637 0.5920 0.111 Uiso 1 1 calc R
C3 C 0.27229(17) -0.1048(11) 0.4477(6) 0.0875(16) Uani 1 1 d .
H3 H 0.2724 -0.2126 0.3810 0.105 Uiso 1 1 calc R
C4 C 0.25559(17) 0.0956(12) 0.4367(6) 0.0926(17) Uani 1 1 d .
H4 H 0.2422 0.1575 0.3606 0.111 Uiso 1 1 calc R
C5 C 0.26165(17) 0.1993(7) 0.5493(9) 0.099(2) Uani 1 1 d .
H5 H 0.2537 0.3477 0.5677 0.119 Uiso 1 1 calc R
C6 C 0.17216(12) -0.2704(6) 0.5264(3) 0.0482(9) Uani 1 1 d .
H6 H 0.1736 -0.3724 0.4567 0.058 Uiso 1 1 calc R
C7 C 0.15448(12) -0.0570(5) 0.5198(3) 0.0418(9) Uani 1 1 d .
C8 C 0.15936(14) 0.0322(6) 0.6425(4) 0.0522(10) Uani 1 1 d .
H8 H 0.1507 0.1772 0.6672 0.063 Uiso 1 1 calc R
C9 C 0.17918(12) -0.1216(6) 0.7221(3) 0.0553(10) Uani 1 1 d .
H9 H 0.1867 -0.1016 0.8112 0.066 Uiso 1 1 calc R
C10 C 0.18705(13) -0.3080(7) 0.6514(4) 0.0563(10) Uani 1 1 d .
H10 H 0.2007 -0.4401 0.6828 0.068 Uiso 1 1 calc R
C11 C 0.13645(10) 0.0446(5) 0.4064(3) 0.0400(7) Uani 1 1 d .
C12 C 0.11949(11) 0.2572(5) 0.4117(3) 0.0480(9) Uani 1 1 d .
H12 H 0.1200 0.3320 0.4873 0.058 Uiso 1 1 calc R
C13 C 0.10283(12) 0.3492(5) 0.3075(3) 0.0485(9) Uani 1 1 d .
H13 H 0.0919 0.4882 0.3106 0.058 Uiso 1 1 calc R
C14 C 0.10188(10) 0.2346(5) 0.1929(3) 0.0385(8) Uani 1 1 d .
C15 C 0.11899(11) 0.0242(5) 0.1952(3) 0.0396(8) Uani 1 1 d .
C16 C 0.11801(9) -0.0952(4) 0.0820(4) 0.0442(7) Uani 1 1 d .
H16 H 0.1297 -0.2329 0.0809 0.053 Uiso 1 1 calc R
C17 C 0.10025(11) -0.0108(6) -0.0246(4) 0.0454(9) Uani 1 1 d .
H17 H 0.0998 -0.0931 -0.0974 0.054 Uiso 1 1 calc R
C18 C 0.08217(11) 0.2007(5) -0.0287(3) 0.0401(8) Uani 1 1 d .
C19 C 0.08414(9) 0.3172(4) 0.0803(4) 0.0423(7) Uani 1 1 d .
H19 H 0.0733 0.4565 0.0796 0.051 Uiso 1 1 calc R
C20 C 0.06330(10) 0.2879(5) -0.1469(3) 0.0411(8) Uani 1 1 d .
C21 C 0.08397(13) 0.4637(5) -0.2023(4) 0.0533(10) Uani 1 1 d .
H21 H 0.1095 0.5226 -0.1642 0.064 Uiso 1 1 calc R
C22 C 0.06783(14) 0.5530(6) -0.3116(4) 0.0624(10) Uani 1 1 d .
H22 H 0.0822 0.6710 -0.3467 0.075 Uiso 1 1 calc R
C23 C 0.03012(15) 0.4653(7) -0.3684(4) 0.0704(12) Uani 1 1 d .
H23 H 0.0189 0.5241 -0.4425 0.085 Uiso 1 1 calc R
C24 C 0.00903(13) 0.2923(7) -0.3162(4) 0.0665(11) Uani 1 1 d .
H24 H -0.0162 0.2338 -0.3562 0.080 Uiso 1 1 calc R
C25 C 0.02452(12) 0.2013(5) -0.2041(3) 0.0519(9) Uani 1 1 d .
C26 C -0.00195(17) 0.0176(7) -0.1461(5) 0.0806(16) Uani 1 1 d .
H26A H -0.0314 0.0086 -0.1847 0.121 Uiso 1 1 calc R
H26B H -0.0054 0.0416 -0.0574 0.121 Uiso 1 1 calc R
H26C H 0.0142 -0.1133 -0.1596 0.121 Uiso 1 1 calc R

loop_
_atom_site_aniso_label
_atom_site_aniso_U_11
_atom_site_aniso_U_22
_atom_site_aniso_U_33
_atom_site_aniso_U_23
_atom_site_aniso_U_13
_atom_site_aniso_U_12
Fe1 0.0368(2) 0.0517(3) 0.0452(2) -0.0009(4) 0.0009(3) -0.0034(2)
N1 0.0406(16) 0.0396(15) 0.0453(17) -0.0030(14) 0.0008(13) -0.0009(12)
C1 0.064(4) 0.202(8) 0.084(4) -0.024(5) -0.002(3) -0.073(4)
C2 0.042(2) 0.108(4) 0.126(5) 0.012(5) 0.008(4) 0.004(2)
C3 0.065(3) 0.108(5) 0.089(4) -0.025(3) 0.024(3) -0.005(3)
C4 0.058(3) 0.132(5) 0.087(4) 0.037(4) 0.019(3) -0.021(3)
C5 0.063(3) 0.063(3) 0.172(7) -0.017(4) 0.046(4) -0.017(2)
C6 0.049(2) 0.044(2) 0.051(2) -0.0020(17) -0.0073(17) -0.0057(17)
C7 0.0298(18) 0.048(2) 0.047(2) -0.0025(18) 0.0002(14) -0.0053(15)
C8 0.049(2) 0.059(3) 0.049(2) -0.004(2) 0.0013(19) 0.0004(19)
C9 0.044(2) 0.080(3) 0.042(2) 0.007(2) 0.0013(17) -0.0003(19)
C10 0.054(2) 0.050(2) 0.065(3) 0.007(2) -0.004(2) -0.0024(19)
C11 0.0329(17) 0.0412(19) 0.046(2) -0.0026(17) -0.0028(15) -0.0020(15)
C12 0.053(2) 0.043(2) 0.048(2) -0.0133(17) -0.0044(18) 0.0014(16)
C13 0.055(2) 0.0349(18) 0.056(2) -0.0068(17) -0.0040(19) 0.0063(17)
C14 0.0284(16) 0.0373(18) 0.050(2) -0.0061(16) 0.0011(16) 0.0011(14)
C15 0.0316(17) 0.0375(19) 0.050(2) -0.0031(17) 0.0002(16) -0.0032(14)
C16 0.0448(16) 0.0364(15) 0.0514(19) -0.010(2) -0.001(2) 0.0068(13)
C17 0.046(2) 0.043(2) 0.047(2) -0.0103(16) -0.0005(19) 0.0017(17)
C18 0.0309(17) 0.0395(19) 0.050(2) -0.0055(16) 0.0004(15) -0.0022(15)
C19 0.0348(15) 0.0342(15) 0.0580(19) -0.004(2) 0.005(2) -0.0001(12)
C20 0.0364(19) 0.0430(19) 0.0438(19) -0.0046(16) 0.0027(15) 0.0037(15)
C21 0.045(2) 0.048(2) 0.067(3) -0.005(2) 0.0045(19) -0.0006(17)
C22 0.059(2) 0.065(2) 0.063(3) 0.014(2) 0.010(2) 0.009(2)
C23 0.066(3) 0.092(3) 0.053(2) 0.012(2) 0.001(2) 0.015(3)
C24 0.054(2) 0.083(3) 0.062(3) -0.005(2) -0.016(2) 0.005(2)
C25 0.040(2) 0.057(2) 0.058(2) 0.0005(19) -0.0050(17) -0.0001(17)
C26 0.061(2) 0.080(3) 0.101(4) 0.018(3) -0.020(3) -0.021(2)

loop_
_atom_type_symbol
_atom_type_description
_atom_type_scat_dispersion_real
_atom_type_scat_dispersion_imag
_atom_type_scat_source
C C 0.0033 0.0016 'International Tables Vol C Tables 4.2.6.8 and 6.1.1.4'
H H 0.0000 0.0000 'International Tables Vol C Tables 4.2.6.8 and 6.1.1.4'
N N 0.0061 0.0033 'International Tables Vol C Tables 4.2.6.8 and 6.1.1.4'
Fe Fe 0.3463 0.8444 'International Tables Vol C Tables 4.2.6.8 and 6.1.1.4'

loop_
_geom_angle_atom_site_label_1
_geom_angle_atom_site_label_2
_geom_angle_atom_site_label_3
_geom_angle
C4 Fe1 C5 39.9(2)
C4 Fe1 C2 64.8(3)
C5 Fe1 C2 66.5(2)
C4 Fe1 C6 119.5(2)
C5 Fe1 C6 155.9(3)
C2 Fe1 C6 121.7(2)
C4 Fe1 C3 39.1(2)
C5 Fe1 C3 66.3(2)
C2 Fe1 C3 37.4(3)
C6 Fe1 C3 105.47(19)
C4 Fe1 C10 155.1(3)
C5 Fe1 C10 163.0(3)
C2 Fe1 C10 109.3(2)
C6 Fe1 C10 40.78(13)
C3 Fe1 C10 121.2(2)
C4 Fe1 C8 125.1(2)
C5 Fe1 C8 110.55(18)
C2 Fe1 C8 162.3(3)
C6 Fe1 C8 68.62(16)
C3 Fe1 C8 159.3(2)
C10 Fe1 C8 68.08(16)
C4 Fe1 C1 67.4(3)
C5 Fe1 C1 41.0(2)
C2 Fe1 C1 40.1(3)
C6 Fe1 C1 158.8(3)
C3 Fe1 C1 66.3(2)
C10 Fe1 C1 125.1(3)
C8 Fe1 C1 125.9(3)
C4 Fe1 C7 106.25(19)
C5 Fe1 C7 121.9(2)
C2 Fe1 C7 156.2(3)
C6 Fe1 C7 41.30(13)
C3 Fe1 C7 121.7(2)
C10 Fe1 C7 68.94(14)
C8 Fe1 C7 40.86(13)
C1 Fe1 C7 159.8(3)
C4 Fe1 C9 162.6(2)
C5 Fe1 C9 127.7(3)
C2 Fe1 C9 126.4(3)
C6 Fe1 C9 68.33(15)
C3 Fe1 C9 157.8(2)
C10 Fe1 C9 40.33(15)
C8 Fe1 C9 40.32(15)
C1 Fe1 C9 111.4(2)
C7 Fe1 C9 68.57(14)
C11 N1 C15 117.9(3)
C2 C1 C5 103.8(6)
C2 C1 Fe1 69.3(3)
C5 C1 Fe1 68.5(3)
C2 C1 H1 128.1
C5 C1 H1 128.1
Fe1 C1 H1 128.1
C3 C2 C1 111.3(6)
C3 C2 Fe1 71.5(3)
C1 C2 Fe1 70.6(3)
C3 C2 H2 124.3
C1 C2 H2 124.3
Fe1 C2 H2 124.3
C2 C3 C4 109.1(5)
C2 C3 Fe1 71.1(3)
C4 C3 Fe1 69.7(3)
C2 C3 H3 125.5
C4 C3 H3 125.5
Fe1 C3 H3 125.5
C3 C4 C5 108.5(5)
C3 C4 Fe1 71.2(3)
C5 C4 Fe1 70.2(3)
C3 C4 H4 125.7
C5 C4 H4 125.7
Fe1 C4 H4 125.7
C4 C5 C1 107.3(5)
C4 C5 Fe1 69.9(3)
C1 C5 Fe1 70.5(3)
C4 C5 H5 126.3
C1 C5 H5 126.3
Fe1 C5 H5 126.3
C10 C6 C7 108.2(3)
C10 C6 Fe1 70.1(2)
C7 C6 Fe1 69.92(19)
C10 C6 H6 125.9
C7 C6 H6 125.9
Fe1 C6 H6 125.9
C8 C7 C6 106.5(3)
C8 C7 C11 128.2(3)
C6 C7 C11 125.2(3)
C8 C7 Fe1 69.4(2)
C6 C7 Fe1 68.78(19)
C11 C7 Fe1 125.3(2)
C9 C8 C7 108.8(3)
C9 C8 Fe1 70.0(2)
C7 C8 Fe1 69.7(2)
C9 C8 H8 125.6
C7 C8 H8 125.6
Fe1 C8 H8 125.6
C8 C9 C10 108.4(3)
C8 C9 Fe1 69.7(2)
C10 C9 Fe1 69.6(2)
C8 C9 H9 125.8
C10 C9 H9 125.8
Fe1 C9 H9 125.8
C9 C10 C6 108.1(3)
C9 C10 Fe1 70.0(2)
C6 C10 Fe1 69.2(2)
C9 C10 H10 125.9
C6 C10 H10 125.9
Fe1 C10 H10 125.9
N1 C11 C12 122.3(3)
N1 C11 C7 117.6(3)
C12 C11 C7 120.1(3)
C13 C12 C11 119.8(3)
C13 C12 H12 120.1
C11 C12 H12 120.1
C12 C13 C14 120.0(3)
C12 C13 H13 120.0
C14 C13 H13 120.0
C19 C14 C15 119.5(3)
C19 C14 C13 123.6(3)
C15 C14 C13 116.9(3)
N1 C15 C14 123.1(3)
N1 C15 C16 118.8(3)
C14 C15 C16 118.1(3)
C17 C16 C15 120.7(3)
C17 C16 H16 119.6
C15 C16 H16 119.6
C16 C17 C18 122.1(3)
C16 C17 H17 119.0
C18 C17 H17 119.0
C19 C18 C17 117.0(3)
C19 C18 C20 122.4(3)
C17 C18 C20 120.6(3)
C18 C19 C14 122.6(2)
C18 C19 H19 118.7
C14 C19 H19 118.7
C21 C20 C25 118.7(3)
C21 C20 C18 119.3(3)
C25 C20 C18 122.0(3)
C22 C21 C20 122.0(4)
C22 C21 H21 119.0
C20 C21 H21 119.0
C21 C22 C23 119.1(4)
C21 C22 H22 120.5
C23 C22 H22 120.5
C24 C23 C22 120.3(4)
C24 C23 H23 119.9
C22 C23 H23 119.9
C23 C24 C25 121.5(4)
C23 C24 H24 119.3
C25 C24 H24 119.3
C24 C25 C20 118.5(3)
C24 C25 C26 119.2(3)
C20 C25 C26 122.3(3)
C25 C26 H26A 109.5
C25 C26 H26B 109.5
H26A C26 H26B 109.5
C25 C26 H26C 109.5
H26A C26 H26C 109.5
H26B C26 H26C 109.5

loop_
_geom_bond_atom_site_label_1
_geom_bond_atom_site_label_2
_geom_bond_distance
Fe1 C4 2.014(4)
Fe1 C5 2.018(4)
Fe1 C2 2.027(4)
Fe1 C6 2.030(3)
Fe1 C3 2.032(5)
Fe1 C10 2.042(4)
Fe1 C8 2.042(4)
Fe1 C1 2.044(5)
Fe1 C7 2.046(3)
Fe1 C9 2.047(4)
N1 C11 1.326(4)
N1 C15 1.366(4)
C1 C2 1.397(8)
C1 C5 1.421(8)
C1 H1 0.9800
C2 C3 1.302(9)
C2 H2 0.9800
C3 C4 1.355(7)
C3 H3 0.9800
C4 C5 1.374(8)
C4 H4 0.9800
C5 H5 0.9800
C6 C10 1.419(5)
C6 C7 1.438(5)
C6 H6 0.9800
C7 C8 1.427(5)
C7 C11 1.463(5)
C8 C9 1.409(5)
C8 H8 0.9800
C9 C10 1.409(5)
C9 H9 0.9800
C10 H10 0.9800
C11 C12 1.425(4)
C12 C13 1.342(4)
C12 H12 0.9300
C13 C14 1.415(5)
C13 H13 0.9300
C14 C19 1.405(5)
C14 C15 1.413(4)
C15 C16 1.417(5)
C16 C17 1.356(5)
C16 H16 0.9300
C17 C18 1.430(5)
C17 H17 0.9300
C18 C19 1.371(4)
C18 C20 1.478(4)
C19 H19 0.9300
C20 C21 1.390(4)
C20 C25 1.402(4)
C21 C22 1.374(5)
C21 H21 0.9300
C22 C23 1.378(6)
C22 H22 0.9300
C23 C24 1.368(5)
C23 H23 0.9300
C24 C25 1.398(5)
C24 H24 0.9300
C25 C26 1.521(5)
C26 H26A 0.9600
C26 H26B 0.9600
C26 H26C 0.9600

loop_
_geom_torsion_atom_site_label_1
_geom_torsion_atom_site_label_2
_geom_torsion_atom_site_label_3
_geom_torsion_atom_site_label_4
_geom_torsion
C4 Fe1 C1 C2 -77.1(5)
C5 Fe1 C1 C2 -115.0(6)
C6 Fe1 C1 C2 36.6(8)
C3 Fe1 C1 C2 -34.4(4)
C10 Fe1 C1 C2 78.1(5)
C8 Fe1 C1 C2 165.0(4)
C7 Fe1 C1 C2 -152.5(6)
C9 Fe1 C1 C2 121.6(4)
C4 Fe1 C1 C5 37.9(4)
C2 Fe1 C1 C5 115.0(6)
C6 Fe1 C1 C5 151.6(5)
C3 Fe1 C1 C5 80.6(4)
C10 Fe1 C1 C5 -166.9(4)
C8 Fe1 C1 C5 -80.0(4)
C7 Fe1 C1 C5 -37.4(8)
C9 Fe1 C1 C5 -123.4(4)
C5 C1 C2 C3 -0.1(6)
Fe1 C1 C2 C3 60.1(4)
C5 C1 C2 Fe1 -60.3(3)
C4 Fe1 C2 C3 -37.3(4)
C5 Fe1 C2 C3 -81.2(5)
C6 Fe1 C2 C3 73.1(4)
C10 Fe1 C2 C3 116.5(4)
C8 Fe1 C2 C3 -165.3(6)
C1 Fe1 C2 C3 -121.6(6)
C7 Fe1 C2 C3 35.1(7)
C9 Fe1 C2 C3 158.3(3)
C4 Fe1 C2 C1 84.3(4)
C5 Fe1 C2 C1 40.4(4)
C6 Fe1 C2 C1 -165.3(4)
C3 Fe1 C2 C1 121.6(6)
C10 Fe1 C2 C1 -121.9(4)
C8 Fe1 C2 C1 -43.7(9)
C7 Fe1 C2 C1 156.7(5)
C9 Fe1 C2 C1 -80.1(5)
C1 C2 C3 C4 0.0(6)
Fe1 C2 C3 C4 59.6(3)
C1 C2 C3 Fe1 -59.6(4)
C4 Fe1 C3 C2 119.7(5)
C5 Fe1 C3 C2 81.8(4)
C6 Fe1 C3 C2 -122.4(4)
C10 Fe1 C3 C2 -81.0(4)
C8 Fe1 C3 C2 167.4(4)
C1 Fe1 C3 C2 36.8(4)
C7 Fe1 C3 C2 -164.2(3)
C9 Fe1 C3 C2 -51.9(7)
C5 Fe1 C3 C4 -37.9(4)
C2 Fe1 C3 C4 -119.7(5)
C6 Fe1 C3 C4 118.0(4)
C10 Fe1 C3 C4 159.3(3)
C8 Fe1 C3 C4 47.7(7)
C1 Fe1 C3 C4 -82.8(4)
C7 Fe1 C3 C4 76.2(4)
C9 Fe1 C3 C4 -171.6(4)
C2 C3 C4 C5 0.2(6)
Fe1 C3 C4 C5 60.6(3)
C2 C3 C4 Fe1 -60.4(4)
C5 Fe1 C4 C3 118.6(5)
C2 Fe1 C4 C3 35.7(4)
C6 Fe1 C4 C3 -77.9(4)
C10 Fe1 C4 C3 -45.8(6)
C8 Fe1 C4 C3 -161.3(3)
C1 Fe1 C4 C3 79.7(4)
C7 Fe1 C4 C3 -120.7(3)
C9 Fe1 C4 C3 169.4(5)
C2 Fe1 C4 C5 -82.9(4)
C6 Fe1 C4 C5 163.5(3)
C3 Fe1 C4 C5 -118.6(5)
C10 Fe1 C4 C5 -164.4(4)
C8 Fe1 C4 C5 80.0(4)
C1 Fe1 C4 C5 -38.9(3)
C7 Fe1 C4 C5 120.7(4)
C9 Fe1 C4 C5 50.8(8)
C3 C4 C5 C1 -0.3(5)
Fe1 C4 C5 C1 60.9(4)
C3 C4 C5 Fe1 -61.2(3)
C2 C1 C5 C4 0.3(6)
Fe1 C1 C5 C4 -60.5(3)
C2 C1 C5 Fe1 60.8(3)
C2 Fe1 C5 C4 78.2(4)
C6 Fe1 C5 C4 -37.3(6)
C3 Fe1 C5 C4 37.2(3)
C10 Fe1 C5 C4 157.2(6)
C8 Fe1 C5 C4 -120.6(4)
C1 Fe1 C5 C4 117.8(5)
C7 Fe1 C5 C4 -76.5(4)
C9 Fe1 C5 C4 -163.0(3)
C4 Fe1 C5 C1 -117.8(5)
C2 Fe1 C5 C1 -39.6(4)
C6 Fe1 C5 C1 -155.0(5)
C3 Fe1 C5 C1 -80.5(4)
C10 Fe1 C5 C1 39.5(8)
C8 Fe1 C5 C1 121.6(4)
C7 Fe1 C5 C1 165.7(4)
C9 Fe1 C5 C1 79.2(4)
C4 Fe1 C6 C10 160.0(3)
C5 Fe1 C6 C10 -173.6(4)
C2 Fe1 C6 C10 83.0(4)
C3 Fe1 C6 C10 120.2(3)
C8 Fe1 C6 C10 -80.8(2)
C1 Fe1 C6 C10 56.2(6)
C7 Fe1 C6 C10 -119.1(3)
C9 Fe1 C6 C10 -37.3(2)
C4 Fe1 C6 C7 -81.0(3)
C5 Fe1 C6 C7 -54.5(5)
C2 Fe1 C6 C7 -157.9(3)
C3 Fe1 C6 C7 -120.8(3)
C10 Fe1 C6 C7 119.1(3)
C8 Fe1 C6 C7 38.27(19)
C1 Fe1 C6 C7 175.3(5)
C9 Fe1 C6 C7 81.8(2)
C10 C6 C7 C8 0.4(4)
Fe1 C6 C7 C8 -59.5(3)
C10 C6 C7 C11 178.9(3)
Fe1 C6 C7 C11 119.0(3)
C10 C6 C7 Fe1 59.9(3)
C4 Fe1 C7 C8 -125.4(3)
C5 Fe1 C7 C8 -84.9(3)
C2 Fe1 C7 C8 170.7(5)
C6 Fe1 C7 C8 118.2(3)
C3 Fe1 C7 C8 -165.1(3)
C10 Fe1 C7 C8 80.4(2)
C1 Fe1 C7 C8 -56.9(6)
C9 Fe1 C7 C8 37.0(2)
C4 Fe1 C7 C6 116.4(3)
C5 Fe1 C7 C6 156.9(3)
C2 Fe1 C7 C6 52.5(6)
C3 Fe1 C7 C6 76.8(3)
C10 Fe1 C7 C6 -37.7(2)
C8 Fe1 C7 C6 -118.2(3)
C1 Fe1 C7 C6 -175.1(6)
C9 Fe1 C7 C6 -81.1(2)
C4 Fe1 C7 C11 -2.4(4)
C5 Fe1 C7 C11 38.0(4)
C2 Fe1 C7 C11 -66.4(6)
C6 Fe1 C7 C11 -118.9(4)
C3 Fe1 C7 C11 -42.1(4)
C10 Fe1 C7 C11 -156.6(3)
C8 Fe1 C7 C11 123.0(4)
C1 Fe1 C7 C11 66.0(7)
C9 Fe1 C7 C11 160.0(3)
C6 C7 C8 C9 -0.3(4)
C11 C7 C8 C9 -178.7(3)
Fe1 C7 C8 C9 -59.3(3)
C6 C7 C8 Fe1 59.0(2)
C11 C7 C8 Fe1 -119.4(4)
C4 Fe1 C8 C9 -166.9(3)
C5 Fe1 C8 C9 -124.6(4)
C2 Fe1 C8 C9 -47.6(7)
C6 Fe1 C8 C9 81.3(2)
C3 Fe1 C8 C9 158.3(5)
C10 Fe1 C8 C9 37.3(2)
C1 Fe1 C8 C9 -81.0(4)
C7 Fe1 C8 C9 120.0(3)
C4 Fe1 C8 C7 73.1(3)
C5 Fe1 C8 C7 115.5(4)
C2 Fe1 C8 C7 -167.6(6)
C6 Fe1 C8 C7 -38.68(19)
C3 Fe1 C8 C7 38.3(6)
C10 Fe1 C8 C7 -82.7(2)
C1 Fe1 C8 C7 159.1(3)
C9 Fe1 C8 C7 -120.0(3)
C7 C8 C9 C10 0.1(4)
Fe1 C8 C9 C10 -59.0(3)
C7 C8 C9 Fe1 59.1(3)
C4 Fe1 C9 C8 38.2(7)
C5 Fe1 C9 C8 77.0(4)
C2 Fe1 C9 C8 163.8(3)
C6 Fe1 C9 C8 -82.1(2)
C3 Fe1 C9 C8 -159.7(5)
C10 Fe1 C9 C8 -119.8(3)
C1 Fe1 C9 C8 120.8(4)
C7 Fe1 C9 C8 -37.5(2)
C4 Fe1 C9 C10 158.0(6)
C5 Fe1 C9 C10 -163.2(3)
C2 Fe1 C9 C10 -76.4(3)
C6 Fe1 C9 C10 37.7(2)
C3 Fe1 C9 C10 -40.0(6)
C8 Fe1 C9 C10 119.8(3)
C1 Fe1 C9 C10 -119.4(3)
C7 Fe1 C9 C10 82.3(2)
C8 C9 C10 C6 0.2(4)
Fe1 C9 C10 C6 -58.9(3)
C8 C9 C10 Fe1 59.1(3)
C7 C6 C10 C9 -0.4(4)
Fe1 C6 C10 C9 59.4(3)
C7 C6 C10 Fe1 -59.8(2)
C4 Fe1 C10 C9 -164.6(4)
C5 Fe1 C10 C9 51.5(7)
C2 Fe1 C10 C9 124.0(3)
C6 Fe1 C10 C9 -119.5(3)
C3 Fe1 C10 C9 163.5(3)
C8 Fe1 C10 C9 -37.3(2)
C1 Fe1 C10 C9 82.1(4)
C7 Fe1 C10 C9 -81.3(2)
C4 Fe1 C10 C6 -45.1(5)
C5 Fe1 C10 C6 171.0(6)
C2 Fe1 C10 C6 -116.5(3)
C3 Fe1 C10 C6 -77.0(3)
C8 Fe1 C10 C6 82.2(2)
C1 Fe1 C10 C6 -158.4(3)
C7 Fe1 C10 C6 38.2(2)
C9 Fe1 C10 C6 119.5(3)
C15 N1 C11 C12 0.0(5)
C15 N1 C11 C7 179.3(3)
C8 C7 C11 N1 178.4(4)
C6 C7 C11 N1 0.2(5)
Fe1 C7 C11 N1 87.8(3)
C8 C7 C11 C12 -2.3(5)
C6 C7 C11 C12 179.5(3)
Fe1 C7 C11 C12 -92.9(3)
N1 C11 C12 C13 -0.5(5)
C7 C11 C12 C13 -179.7(3)
C11 C12 C13 C14 0.4(5)
C12 C13 C14 C19 178.6(3)
C12 C13 C14 C15 0.0(5)
C11 N1 C15 C14 0.4(5)
C11 N1 C15 C16 -179.4(3)
C19 C14 C15 N1 -179.1(3)
C13 C14 C15 N1 -0.5(5)
C19 C14 C15 C16 0.7(4)
C13 C14 C15 C16 179.3(3)
N1 C15 C16 C17 178.5(3)
C14 C15 C16 C17 -1.4(5)
C15 C16 C17 C18 0.5(5)
C16 C17 C18 C19 0.9(5)
C16 C17 C18 C20 179.7(3)
C17 C18 C19 C14 -1.6(5)
C20 C18 C19 C14 179.7(3)
C15 C14 C19 C18 0.8(5)
C13 C14 C19 C18 -177.7(3)
C19 C18 C20 C21 62.0(4)
C17 C18 C20 C21 -116.7(4)
C19 C18 C20 C25 -116.8(4)
C17 C18 C20 C25 64.5(4)
C25 C20 C21 C22 -0.6(5)
C18 C20 C21 C22 -179.5(3)
C20 C21 C22 C23 -0.3(6)
C21 C22 C23 C24 0.2(6)
C22 C23 C24 C25 0.8(6)
C23 C24 C25 C20 -1.7(5)
C23 C24 C25 C26 176.3(4)
C21 C20 C25 C24 1.6(5)
C18 C20 C25 C24 -179.6(3)
C21 C20 C25 C26 -176.3(4)
C18 C20 C25 C26 2.5(5)
